data_7107324
loop_
_publ_author_name
'Li-Yen Lin'
'Hao-Wu Lin'
'Yi-Hung Liu'
'Zheng-Yu Huang'
'Yu-Ting Lin'
'Francis Lin'
'Yi-Hong Chen'
'Ken-Tsung Wong'

_publ_section_title
;
 A donor-acceptor-acceptor molecule for vacuum-processed organic solar
 cells with a power conversion efficiency of 6.4%
;
_journal_name_full 'Chem. Commun.'
_journal_page_first 1857
_journal_paper_doi 10.1039/c2cc16390j
_journal_volume 48
_journal_year 2012
_chemical_formula_sum 'C60 H50 N2 O S'
_chemical_formula_weight 847.08
_chemical_name_systematic
;
?
;
_space_group_IT_number 2
_symmetry_cell_setting triclinic
_symmetry_space_group_name_Hall '-P 1'
_symmetry_space_group_name_H-M 'P -1'
_atom_sites_solution_hydrogens geom
_atom_sites_solution_primary direct
_atom_sites_solution_secondary difmap
_audit_creation_method SHELXL-97
_cell_angle_alpha 80.452(3)
_cell_angle_beta 79.680(3)
_cell_angle_gamma 80.471(3)
_cell_formula_units_Z 2
_cell_length_a 7.9834(3)
_cell_length_b 10.1056(4)
_cell_length_c 14.4674(5)
_cell_measurement_reflns_used 6864
_cell_measurement_temperature 295(2)
_cell_measurement_theta_max 76.9494
_cell_measurement_theta_min 3.1333
_cell_volume 1121.24(7)
_computing_cell_refinement
;
CrysAlisPro, Oxford Diffraction Ltd.,
Version 1.171.34.44 (release 25-10-2010 CrysAlis171 .NET)
(compiled Oct 25 2010,18:11:34)

Empirical absorption correction using spherical harmonics,
implemented in SCALE3 ABSPACK scaling algorithm.
;
_computing_data_collection
;
CrysAlisPro, Oxford Diffraction Ltd.,
Version 1.171.34.44 (release 25-10-2010 CrysAlis171 .NET)
(compiled Oct 25 2010,18:11:34)

Empirical absorption correction using spherical harmonics,
implemented in SCALE3 ABSPACK scaling algorithm.
;
_computing_data_reduction
;
CrysAlisPro, Oxford Diffraction Ltd.,
Version 1.171.34.44 (release 25-10-2010 CrysAlis171 .NET)
(compiled Oct 25 2010,18:11:34)

Empirical absorption correction using spherical harmonics,
implemented in SCALE3 ABSPACK scaling algorithm.
;
_computing_molecular_graphics SHELXTL
_computing_publication_material SHELXTL
_computing_structure_refinement 'SHELXL-97 (Sheldrick, 1997)'
_computing_structure_solution 'SHELXS-97 (Sheldrick, 1990)'
_diffrn_ambient_temperature 295(2)
_diffrn_measured_fraction_theta_full 0.999
_diffrn_measured_fraction_theta_max 0.999
_diffrn_measurement_device_type 'Oxford Diffraction Gemini A'
_diffrn_measurement_method CCD
_diffrn_radiation_monochromator graphite
_diffrn_radiation_source 'fine-focus sealed tube'
_diffrn_radiation_type CuK\a
_diffrn_radiation_wavelength 1.54178
_diffrn_reflns_av_R_equivalents 0.0364
_diffrn_reflns_av_sigmaI/netI 0.0307
_diffrn_reflns_limit_h_max 9
_diffrn_reflns_limit_h_min -9
_diffrn_reflns_limit_k_max 12
_diffrn_reflns_limit_k_min -12
_diffrn_reflns_limit_l_max 17
_diffrn_reflns_limit_l_min -17
_diffrn_reflns_number 12110
_diffrn_reflns_theta_full 67.98
_diffrn_reflns_theta_max 67.98
_diffrn_reflns_theta_min 3.14
_exptl_absorpt_coefficient_mu 1.970
_exptl_absorpt_correction_T_max 1.00000
_exptl_absorpt_correction_T_min 0.70363
_exptl_absorpt_correction_type multi-scan
_exptl_absorpt_process_details
;
CrysAlisPro, Oxford Diffraction Ltd.,
Version 1.171.34.44 (release 25-10-2010 CrysAlis171 .NET)
(compiled Oct 25 2010,18:11:34)

Empirical absorption correction using spherical harmonics,
implemented in SCALE3 ABSPACK scaling algorithm.
;
_exptl_crystal_density_diffrn 2.509
_exptl_crystal_density_method 'not measured'
_exptl_crystal_F_000 896
_exptl_crystal_size_max 0.20
_exptl_crystal_size_mid 0.15
_exptl_crystal_size_min 0.10
_refine_diff_density_max 0.228
_refine_diff_density_min -0.226
_refine_diff_density_rms 0.046
_refine_ls_extinction_method none
_refine_ls_goodness_of_fit_ref 1.101
_refine_ls_hydrogen_treatment mixed
_refine_ls_matrix_type full
_refine_ls_number_parameters 289
_refine_ls_number_reflns 4084
_refine_ls_number_restraints 0
_refine_ls_restrained_S_all 1.101
_refine_ls_R_factor_all 0.0609
_refine_ls_R_factor_gt 0.0486
_refine_ls_shift/su_max 0.089
_refine_ls_shift/su_mean 0.008
_refine_ls_structure_factor_coef Fsqd
_refine_ls_weighting_details 'calc w=1/[\s^2^(Fo^2^)+(0.1000P)^2^+0.0000P] where P=(Fo^2^+2Fc^2^)/3'
_refine_ls_weighting_scheme calc
_refine_ls_wR_factor_gt 0.1398
_refine_ls_wR_factor_ref 0.1544
_reflns_number_gt 3288
_reflns_number_total 4084
_reflns_threshold_expression >2sigma(I)
_cod_data_source_file c2cc16390j.txt
_cod_data_source_block ic14708
_cod_original_sg_symbol_H-M P-1
_cod_database_code 7107324

loop_
_symmetry_equiv_pos_as_xyz
'x, y, z'
'-x, -y, -z'

loop_
_atom_site_label
_atom_site_type_symbol
_atom_site_fract_x
_atom_site_fract_y
_atom_site_fract_z
_atom_site_U_iso_or_equiv
_atom_site_adp_type
_atom_site_occupancy
_atom_site_symmetry_multiplicity
_atom_site_calc_flag
_atom_site_refinement_flags
S1 S 0.27249(7) 0.34082(5) 0.79220(3) 0.05597(19) Uani 1 1 d .
N1 N 0.1951(2) 0.45956(18) 1.04668(13) 0.0587(4) Uani 1 1 d .
N2 N 0.3448(2) 0.54186(18) 0.89396(12) 0.0583(4) Uani 1 1 d .
N3 N 0.1891(3) 0.13985(18) 0.71769(12) 0.0614(4) Uani 1 1 d .
N4 N 0.2205(3) 0.6743(2) 1.29683(16) 0.0806(6) Uani 1 1 d .
N5 N 0.4335(4) 1.0444(2) 1.15969(19) 0.0888(7) Uani 1 1 d .
C1 C 0.2161(2) 0.3424(2) 0.91382(13) 0.0515(4) Uani 1 1 d .
C2 C 0.1299(3) 0.2351(2) 0.95517(15) 0.0583(5) Uani 1 1 d .
H2A H 0.0886 0.2197 1.0198 0.070 Uiso 1 1 calc R
C3 C 0.1101(3) 0.1512(2) 0.89157(15) 0.0599(5) Uani 1 1 d .
H3A H 0.0550 0.0746 0.9094 0.072 Uiso 1 1 calc R
C4 C 0.1813(3) 0.1944(2) 0.79865(15) 0.0544(4) Uani 1 1 d .
C5 C 0.2801(3) 0.2015(2) 0.62980(15) 0.0602(5) Uani 1 1 d .
C6 C 0.4384(4) 0.1361(3) 0.5936(2) 0.0804(7) Uani 1 1 d .
H6A H 0.4848 0.0542 0.6252 0.097 Uiso 1 1 calc R
C7 C 0.5269(4) 0.1946(3) 0.5095(2) 0.0900(8) Uani 1 1 d .
H7A H 0.6329 0.1504 0.4845 0.108 Uiso 1 1 calc R
C8 C 0.4611(4) 0.3175(3) 0.46182(17) 0.0762(7) Uani 1 1 d .
C9 C 0.3045(4) 0.3807(3) 0.50011(17) 0.0717(6) Uani 1 1 d .
H9A H 0.2589 0.4637 0.4695 0.086 Uiso 1 1 calc R
C10 C 0.2129(3) 0.3231(2) 0.58383(15) 0.0646(5) Uani 1 1 d .
H10A H 0.1064 0.3668 0.6085 0.078 Uiso 1 1 calc R
C11 C 0.5590(5) 0.3805(4) 0.3701(2) 0.1055(11) Uani 1 1 d .
H11A H 0.4944 0.4648 0.3475 0.158 Uiso 1 1 calc R
H11B H 0.5760 0.3200 0.3235 0.158 Uiso 1 1 calc R
H11C H 0.6685 0.3965 0.3810 0.158 Uiso 1 1 calc R
C12 C 0.1123(3) 0.0225(2) 0.71494(14) 0.0556(5) Uani 1 1 d .
C13 C 0.1380(3) -0.0943(2) 0.77848(17) 0.0651(5) Uani 1 1 d .
H13A H 0.2066 -0.0980 0.8247 0.078 Uiso 1 1 calc R
C14 C 0.0616(4) -0.2057(2) 0.77344(17) 0.0698(6) Uani 1 1 d .
H14A H 0.0790 -0.2836 0.8169 0.084 Uiso 1 1 calc R
C15 C -0.0397(4) -0.2033(2) 0.70512(17) 0.0693(6) Uani 1 1 d .
C16 C -0.0613(3) -0.0869(3) 0.64101(16) 0.0716(6) Uani 1 1 d .
H16A H -0.1271 -0.0843 0.5936 0.086 Uiso 1 1 calc R
C17 C 0.0122(3) 0.0260(2) 0.64539(15) 0.0668(6) Uani 1 1 d .
H17A H -0.0053 0.1038 0.6019 0.080 Uiso 1 1 calc R
C18 C -0.1219(6) -0.3262(4) 0.7012(2) 0.1129(13) Uani 1 1 d .
H18A H -0.1885 -0.3073 0.6503 0.169 Uiso 1 1 calc R
H18B H -0.1954 -0.3478 0.7601 0.169 Uiso 1 1 calc R
H18C H -0.0339 -0.4017 0.6906 0.169 Uiso 1 1 calc R
C19 C 0.2533(2) 0.4522(2) 0.95346(14) 0.0528(4) Uani 1 1 d .
C20 C 0.2284(3) 0.5648(2) 1.07960(15) 0.0602(5) Uani 1 1 d .
H20A H 0.1880 0.5734 1.1430 0.072 Uiso 1 1 calc R
C21 C 0.3211(3) 0.6647(2) 1.02474(15) 0.0544(4) Uani 1 1 d .
C22 C 0.3760(3) 0.6448(2) 0.93002(15) 0.0575(5) Uani 1 1 d .
H22A H 0.4381 0.7080 0.8903 0.069 Uiso 1 1 calc R
C23 C 0.3612(3) 0.7825(2) 1.05549(16) 0.0588(5) Uani 1 1 d .
H23A H 0.4111 0.8432 1.0071 0.071 Uiso 1 1 calc R
C24 C 0.3387(3) 0.8196(2) 1.14287(16) 0.0578(5) Uani 1 1 d .
C25 C 0.2718(3) 0.7389(2) 1.22886(17) 0.0625(5) Uani 1 1 d .
C26 C 0.3911(3) 0.9447(2) 1.15360(18) 0.0678(6) Uani 1 1 d .

loop_
_atom_site_aniso_label
_atom_site_aniso_U_11
_atom_site_aniso_U_22
_atom_site_aniso_U_33
_atom_site_aniso_U_23
_atom_site_aniso_U_13
_atom_site_aniso_U_12
S1 0.0619(3) 0.0579(3) 0.0475(3) -0.00170(19) -0.0010(2) -0.0204(2)
N1 0.0639(10) 0.0574(9) 0.0532(9) -0.0048(7) 0.0015(7) -0.0186(8)
N2 0.0635(10) 0.0623(10) 0.0482(9) 0.0002(7) -0.0046(7) -0.0183(8)
N3 0.0777(11) 0.0564(9) 0.0496(9) -0.0036(7) 0.0015(8) -0.0241(8)
N4 0.0906(15) 0.0820(14) 0.0664(13) -0.0070(10) 0.0078(11) -0.0292(12)
N5 0.1026(17) 0.0777(14) 0.0917(16) -0.0132(12) -0.0035(13) -0.0403(13)
C1 0.0489(10) 0.0570(10) 0.0456(9) -0.0038(8) -0.0015(7) -0.0082(8)
C2 0.0603(12) 0.0618(11) 0.0487(10) -0.0051(8) 0.0033(8) -0.0126(9)
C3 0.0659(12) 0.0569(11) 0.0541(11) -0.0034(8) 0.0041(9) -0.0195(9)
C4 0.0544(10) 0.0537(10) 0.0535(11) -0.0045(8) -0.0031(8) -0.0119(8)
C5 0.0717(13) 0.0601(11) 0.0496(11) -0.0078(9) 0.0026(9) -0.0243(10)
C6 0.0845(17) 0.0723(15) 0.0752(16) -0.0049(12) 0.0061(13) -0.0098(13)
C7 0.0797(17) 0.097(2) 0.0836(18) -0.0170(15) 0.0220(14) -0.0171(15)
C8 0.0887(17) 0.0887(17) 0.0548(12) -0.0130(11) 0.0083(11) -0.0410(14)
C9 0.0944(17) 0.0688(13) 0.0527(12) -0.0018(10) -0.0052(11) -0.0276(12)
C10 0.0731(14) 0.0656(12) 0.0523(11) -0.0051(9) 0.0016(10) -0.0168(10)
C11 0.116(3) 0.128(3) 0.0703(17) -0.0052(17) 0.0220(17) -0.059(2)
C12 0.0620(11) 0.0531(10) 0.0499(10) -0.0048(8) -0.0008(8) -0.0139(8)
C13 0.0772(14) 0.0588(11) 0.0617(12) -0.0008(9) -0.0191(10) -0.0147(10)
C14 0.0957(17) 0.0538(11) 0.0605(13) 0.0009(9) -0.0148(12) -0.0182(11)
C15 0.0892(16) 0.0658(13) 0.0568(12) -0.0072(10) -0.0055(11) -0.0305(12)
C16 0.0873(16) 0.0796(15) 0.0541(12) -0.0065(10) -0.0169(11) -0.0258(12)
C17 0.0885(16) 0.0617(12) 0.0492(11) 0.0021(9) -0.0109(10) -0.0177(11)
C18 0.171(4) 0.100(2) 0.089(2) -0.0006(17) -0.033(2) -0.078(2)
C19 0.0478(10) 0.0566(10) 0.0509(10) -0.0008(8) -0.0054(8) -0.0082(8)
C20 0.0668(12) 0.0618(11) 0.0508(11) -0.0077(9) 0.0011(9) -0.0175(9)
C21 0.0513(10) 0.0554(10) 0.0543(11) -0.0010(8) -0.0061(8) -0.0098(8)
C22 0.0573(11) 0.0596(11) 0.0533(11) 0.0044(8) -0.0063(8) -0.0167(9)
C23 0.0564(11) 0.0565(11) 0.0615(12) 0.0022(9) -0.0066(9) -0.0157(9)
C24 0.0531(11) 0.0569(11) 0.0633(12) -0.0060(9) -0.0045(9) -0.0148(8)
C25 0.0619(12) 0.0624(12) 0.0639(13) -0.0128(10) -0.0016(10) -0.0152(10)
C26 0.0689(13) 0.0688(14) 0.0673(13) -0.0074(10) -0.0059(10) -0.0221(11)

loop_
_atom_type_symbol
_atom_type_description
_atom_type_scat_dispersion_real
_atom_type_scat_dispersion_imag
_atom_type_scat_source
C C 0.0181 0.0091 'International Tables Vol C Tables 4.2.6.8 and 6.1.1.4'
H H 0.0000 0.0000 'International Tables Vol C Tables 4.2.6.8 and 6.1.1.4'
N N 0.0311 0.0180 'International Tables Vol C Tables 4.2.6.8 and 6.1.1.4'
O O 0.0492 0.0322 'International Tables Vol C Tables 4.2.6.8 and 6.1.1.4'
S S 0.3331 0.5567 'International Tables Vol C Tables 4.2.6.8 and 6.1.1.4'

loop_
_geom_angle_atom_site_label_1
_geom_angle_atom_site_label_2
_geom_angle_atom_site_label_3
_geom_angle
C4 S1 C1 91.75(9)
C20 N1 C19 116.18(18)
C22 N2 C19 116.67(18)
C4 N3 C12 123.21(17)
C4 N3 C5 119.17(17)
C12 N3 C5 117.63(17)
C2 C1 C19 130.65(19)
C2 C1 S1 110.66(15)
C19 C1 S1 118.56(15)
C1 C2 C3 114.00(19)
C2 C3 C4 112.83(19)
N3 C4 C3 130.30(19)
N3 C4 S1 118.94(15)
C3 C4 S1 110.76(16)
C10 C5 C6 120.5(2)
C10 C5 N3 121.0(2)
C6 C5 N3 118.5(2)
C7 C6 C5 118.9(3)
C6 C7 C8 121.5(3)
C9 C8 C7 118.2(2)
C9 C8 C11 120.8(3)
C7 C8 C11 121.1(3)
C8 C9 C10 121.2(2)
C5 C10 C9 119.7(2)
C17 C12 C13 119.39(19)
C17 C12 N3 118.81(18)
C13 C12 N3 121.79(19)
C14 C13 C12 120.1(2)
C13 C14 C15 121.2(2)
C16 C15 C14 118.0(2)
C16 C15 C18 121.8(2)
C14 C15 C18 120.2(2)
C15 C16 C17 121.7(2)
C12 C17 C16 119.6(2)
N1 C19 N2 125.06(19)
N1 C19 C1 118.30(18)
N2 C19 C1 116.64(18)
N1 C20 C21 124.0(2)
C22 C21 C20 114.40(19)
C22 C21 C23 118.53(19)
C20 C21 C23 127.1(2)
N2 C22 C21 123.72(19)
C24 C23 C21 130.8(2)
C23 C24 C26 119.3(2)
C23 C24 C25 124.5(2)
C26 C24 C25 116.2(2)
N4 C25 C24 179.3(3)
N5 C26 C24 178.3(3)

loop_
_geom_bond_atom_site_label_1
_geom_bond_atom_site_label_2
_geom_bond_distance
S1 C4 1.736(2)
S1 C1 1.7385(19)
N1 C20 1.317(3)
N1 C19 1.356(3)
N2 C22 1.315(3)
N2 C19 1.353(3)
N3 C4 1.363(3)
N3 C12 1.431(3)
N3 C5 1.445(3)
N4 C25 1.137(3)
N5 C26 1.136(3)
C1 C2 1.376(3)
C1 C19 1.425(3)
C2 C3 1.395(3)
C3 C4 1.391(3)
C5 C10 1.371(3)
C5 C6 1.382(4)
C6 C7 1.386(4)
C7 C8 1.387(4)
C8 C9 1.372(4)
C8 C11 1.513(3)
C9 C10 1.390(3)
C12 C17 1.385(3)
C12 C13 1.381(3)
C13 C14 1.384(3)
C14 C15 1.380(3)
C15 C16 1.379(3)
C15 C18 1.511(3)
C16 C17 1.382(3)
C20 C21 1.403(3)
C21 C22 1.399(3)
C21 C23 1.439(3)
C23 C24 1.351(3)
C24 C26 1.436(3)
C24 C25 1.438(3)
